data_7106344
loop_
_publ_author_name
'Philipp Wollmann'
'Matthias Leistner'
'Ulrich Stoeck'
'Ronny Grunker'
'Kristina Gedrich'
'Nicole Klein'
'Oliver Throl'
'Wulf Grahlert'
'Irena Senkovska'
'Frieder Dreisbach'
'Stefan Kaskel'

_publ_section_title
;
 High-throughput discovery of porous materials
;
_journal_name_full Chem.Commun.
_journal_page_first 5151
_journal_paper_doi 10.1039/c1cc10674k
_journal_volume 47
_journal_year 2011
_chemical_formula_moiety 'C324 H180 Co22 O120'
_chemical_formula_sum 'C162 H90 Co11 O60'
_chemical_formula_weight 3644.58
_chemical_name_common 'Co22(btb)12 (DUT-28(LT))'
_chemical_properties_physical moisture-sensitive
_space_group_IT_number 15
_symmetry_cell_setting monoclinic
_symmetry_Int_Tables_number 15
_symmetry_space_group_name_Hall '-C 2yc'
_symmetry_space_group_name_H-M 'C 1 2/c 1'
_atom_sites_solution_hydrogens geom
_atom_sites_solution_primary direct
_atom_sites_solution_secondary difmap
_audit_creation_method SHELXL-97
_cell_angle_alpha 90.00
_cell_angle_beta 94.91(3)
_cell_angle_gamma 90.00
_cell_formula_units_Z 4
_cell_length_a 45.386(9)
_cell_length_b 35.904(7)
_cell_length_c 33.184(7)
_cell_measurement_reflns_used 4714
_cell_measurement_temperature 293(2)
_cell_measurement_theta_max 25.5
_cell_measurement_theta_min 1.22
_cell_volume 53876(19)
_computing_cell_refinement XDS
_computing_data_collection 'marCCD 1994-2002'
_computing_data_reduction XDSCONV
_computing_molecular_graphics 'Diamond 3.1'
_computing_publication_material WinGX
_computing_structure_refinement 'SHELXL-97 (Sheldrick, 1997)'
_computing_structure_solution 'SHELXS-97 (Sheldrick, 1997)'
_diffrn_ambient_pressure 100
_diffrn_ambient_temperature 100
_diffrn_measured_fraction_theta_full 0.981
_diffrn_measured_fraction_theta_max 0.981
_diffrn_measurement_device_type 'MX-225 CCD'
_diffrn_measurement_method '\D\f scans'
_diffrn_radiation_monochromator 'Si 111'
_diffrn_radiation_probe x-ray
_diffrn_radiation_type synchrotron
_diffrn_radiation_wavelength 0.88561
_diffrn_reflns_av_R_equivalents 0.0935
_diffrn_reflns_av_sigmaI/netI 0.0714
_diffrn_reflns_limit_h_max 44
_diffrn_reflns_limit_h_min -44
_diffrn_reflns_limit_k_max 34
_diffrn_reflns_limit_k_min -34
_diffrn_reflns_limit_l_max 32
_diffrn_reflns_limit_l_min -32
_diffrn_reflns_number 99640
_diffrn_reflns_theta_full 25.50
_diffrn_reflns_theta_max 25.50
_diffrn_reflns_theta_min 1.22
_diffrn_source 'fine-focus sealed tube'
_diffrn_source_type 'BESSY BL MX-14.2'
_exptl_absorpt_coefficient_mu 0.644
_exptl_absorpt_correction_type empirical
_exptl_crystal_colour purple
_exptl_crystal_density_diffrn 0.449
_exptl_crystal_density_method 'not measured'
_exptl_crystal_F_000 7460
_exptl_crystal_recrystallization_method DEF
_platon_squeeze_details
;
;
_refine_diff_density_max 0.988
_refine_diff_density_min -0.527
_refine_diff_density_rms 0.063
_refine_ls_extinction_method none
_refine_ls_goodness_of_fit_ref 1.109
_refine_ls_hydrogen_treatment mixed
_refine_ls_matrix_type full
_refine_ls_number_parameters 1046
_refine_ls_number_reflns 25433
_refine_ls_number_restraints 0
_refine_ls_restrained_S_all 1.109
_refine_ls_R_factor_all 0.0926
_refine_ls_R_factor_gt 0.0763
_refine_ls_shift/su_max 0.003
_refine_ls_shift/su_mean 0.000
_refine_ls_structure_factor_coef Fsqd
_refine_ls_weighting_details 'calc w=1/[\s^2^(Fo^2^)+(0.1461P)^2^] where P=(Fo^2^+2Fc^2^)/3'
_refine_ls_weighting_scheme calc
_refine_ls_wR_factor_gt 0.2133
_refine_ls_wR_factor_ref 0.2252
_reflns_number_gt 18857
_reflns_number_total 25433
_reflns_threshold_expression >2sigma(I)
_cod_data_source_file c1cc10674k_2.txt
_cod_data_source_block usd-35-ds3-sq
_cod_depositor_comments
;
The following automatic conversions were performed:

'_diffrn_ambient_temperature' value '100K' was changed to '100' - the
value should be numeric and without a unit designator.

Automatic conversion script
Id: cif_fix_values 1646 2011-03-28 12:23:43Z adriana 
;
_cod_original_sg_symbol_H-M 'C 2/c'
_cod_database_code 7106344

loop_
_symmetry_equiv_pos_as_xyz
'x, y, z'
'-x, y, -z+1/2'
'x+1/2, y+1/2, z'
'-x+1/2, y+1/2, -z+1/2'
'-x, -y, -z'
'x, -y, z-1/2'
'-x+1/2, -y+1/2, -z'
'x+1/2, -y+1/2, z-1/2'

loop_
_atom_site_label
_atom_site_type_symbol
_atom_site_fract_x
_atom_site_fract_y
_atom_site_fract_z
_atom_site_U_iso_or_equiv
_atom_site_adp_type
_atom_site_occupancy
_atom_site_symmetry_multiplicity
_atom_site_calc_flag
_atom_site_refinement_flags
_atom_site_disorder_assembly
_atom_site_disorder_group
C1 C 0.97644(9) 0.21533(13) 0.18217(16) 0.0488(12) Uani 1 1 d . . .
C2 C 1.29102(9) 0.00794(13) 0.51449(14) 0.0547(10) Uani 1 1 d . . .
C3 C 0.95676(9) 0.16523(13) 0.13427(12) 0.0528(13) Uani 1 1 d . . .
H3 H 0.9705 0.1726 0.1165 0.063 Uiso 1 1 calc R . .
C4 C 1.28211(13) -0.00882(14) 0.47175(16) 0.0657(16) Uani 1 1 d . . .
C5 C 0.95528(8) 0.18363(12) 0.17153(13) 0.0460(12) Uani 1 1 d . . .
C6 C 0.93435(9) 0.17377(12) 0.19786(13) 0.0497(12) Uani 1 1 d . . .
H6 H 0.9332 0.1865 0.2221 0.060 Uiso 1 1 calc R . .
C7 C 0.91490(8) 0.14390(12) 0.18682(13) 0.0488(12) Uani 1 1 d . . .
H7 H 0.9009 0.1368 0.2042 0.059 Uiso 1 1 calc R . .
C8 C 0.93771(9) 0.13625(14) 0.12444(14) 0.0594(14) Uani 1 1 d . . .
H8 H 0.9387 0.1236 0.1001 0.071 Uiso 1 1 calc R . .
C9 C 0.91628(8) 0.12539(12) 0.15139(13) 0.0472(12) Uani 1 1 d . . .
C10 C 0.89671(8) 0.09296(13) 0.14067(13) 0.0492(12) Uani 1 1 d . . .
C11 C 0.88587(8) 0.08703(12) 0.09969(12) 0.0464(12) Uani 1 1 d . . .
H11 H 0.8914 0.1027 0.0794 0.056 Uiso 1 1 calc R . .
C12 C 0.86638(8) 0.05661(12) 0.09031(13) 0.0457(12) Uani 1 1 d . . .
C13 C 0.85917(8) 0.03375(13) 0.12100(13) 0.0504(13) Uani 1 1 d . . .
H13 H 0.8465 0.0138 0.1149 0.060 Uiso 1 1 calc R . .
C14 C 0.87025(8) 0.03952(12) 0.16166(13) 0.0460(12) Uani 1 1 d . . .
C15 C 0.88875(8) 0.06896(12) 0.17062(12) 0.0459(12) Uani 1 1 d . . .
H15 H 0.8961 0.0730 0.1973 0.055 Uiso 1 1 calc R . .
C16 C 0.86084(8) 0.01447(12) 0.19408(13) 0.0493(13) Uani 1 1 d . . .
C17 C 0.83309(9) 0.00195(14) 0.19387(14) 0.0584(14) Uani 1 1 d . . .
H17 H 0.8197 0.0072 0.1718 0.070 Uiso 1 1 calc R . .
C18 C 0.88149(9) 0.00432(14) 0.22622(14) 0.0631(15) Uani 1 1 d . . .
H18 H 0.9012 0.0112 0.2257 0.076 Uiso 1 1 calc R . .
C19 C 0.82379(9) -0.01849(15) 0.22557(14) 0.0633(14) Uani 1 1 d . . .
H19 H 0.8042 -0.0263 0.2250 0.076 Uiso 1 1 calc R . .
C20 C 0.87270(9) -0.01570(14) 0.25849(14) 0.0638(15) Uani 1 1 d . . .
H20 H 0.8864 -0.0213 0.2801 0.077 Uiso 1 1 calc R . .
C21 C 0.84410(9) -0.02753(14) 0.25907(13) 0.0600(14) Uani 1 1 d . . .
C22 C 0.83347(12) -0.04660(16) 0.29453(15) 0.0756(17) Uani 1 1 d . . .
C23 C 0.85359(9) 0.05129(13) 0.04883(14) 0.0513(13) Uani 1 1 d . . .
C24 C 0.86995(10) 0.05937(14) 0.01661(16) 0.0652(15) Uani 1 1 d . . .
H24 H 0.8892 0.0680 0.0222 0.078 Uiso 1 1 calc R . .
C25 C 0.85905(9) 0.05529(14) -0.02407(13) 0.0656(15) Uani 1 1 d . . .
H25 H 0.8705 0.0608 -0.0452 0.079 Uiso 1 1 calc R . .
C26 C 0.82569(9) 0.03827(12) 0.04078(14) 0.0572(14) Uani 1 1 d . . .
H26 H 0.8143 0.0325 0.0619 0.069 Uiso 1 1 calc R . .
C27 C 0.82932(9) 0.04211(13) -0.03113(15) 0.0566(14) Uani 1 1 d . . .
C28 C 0.81372(10) 0.03336(13) -0.00001(15) 0.0613(15) Uani 1 1 d . . .
H28 H 0.7947 0.0239 -0.0051 0.074 Uiso 1 1 calc R . .
C29 C 0.81648(11) 0.03927(14) -0.07439(16) 0.0567(14) Uani 1 1 d . . .
C30 C 1.05549(10) 0.25339(14) 0.19730(14) 0.0497(13) Uani 1 1 d . . .
C31 C 1.08159(8) 0.24415(13) 0.22646(14) 0.0513(13) Uani 1 1 d . . .
C32 C 1.10175(8) 0.21707(13) 0.21711(14) 0.0562(13) Uani 1 1 d . . .
H32 H 1.0985 0.2032 0.1935 0.067 Uiso 1 1 calc R . .
C33 C 1.12715(9) 0.21087(13) 0.24362(15) 0.0590(13) Uani 1 1 d . . .
H33 H 1.1401 0.1916 0.2388 0.071 Uiso 1 1 calc R . .
C34 C 1.08641(8) 0.26555(13) 0.25998(13) 0.0508(12) Uani 1 1 d . . .
H34 H 1.0725 0.2832 0.2662 0.061 Uiso 1 1 calc R . .
C35 C 1.11300(9) 0.26064(13) 0.28557(14) 0.0569(14) Uani 1 1 d . . .
H35 H 1.1169 0.2758 0.3081 0.068 Uiso 1 1 calc R . .
C36 C 1.13277(8) 0.23384(13) 0.27714(14) 0.0545(13) Uani 1 1 d . . .
C37 C 1.16182(8) 0.22916(13) 0.30268(13) 0.0521(13) Uani 1 1 d . . .
C38 C 1.17836(9) 0.26099(13) 0.31317(16) 0.0688(16) Uani 1 1 d . . .
H38 H 1.1709 0.2844 0.3059 0.083 Uiso 1 1 calc R . .
C39 C 1.20644(8) 0.25754(14) 0.33486(16) 0.0666(15) Uani 1 1 d . . .
C40 C 1.17199(8) 0.19447(13) 0.31447(14) 0.0553(13) Uani 1 1 d . . .
H40 H 1.1605 0.1735 0.3079 0.066 Uiso 1 1 calc R . .
C41 C 1.21479(9) 0.32540(14) 0.34990(14) 0.0599(14) Uani 1 1 d . . .
H41 H 1.1946 0.3281 0.3520 0.072 Uiso 1 1 calc R . .
C42 C 1.25600(9) 0.28773(13) 0.33858(17) 0.0779(18) Uani 1 1 d . . .
H42 H 1.2638 0.2645 0.3331 0.093 Uiso 1 1 calc R . .
C43 C 1.22554(9) 0.29166(14) 0.34205(15) 0.0649(15) Uani 1 1 d . . .
C44 C 1.23296(9) 0.35634(13) 0.35492(14) 0.0612(14) Uani 1 1 d . . .
H44 H 1.2249 0.3794 0.3605 0.073 Uiso 1 1 calc R . .
C45 C 1.27425(10) 0.31842(14) 0.34339(16) 0.0750(17) Uani 1 1 d . . .
H45 H 1.2944 0.3159 0.3411 0.090 Uiso 1 1 calc R . .
C46 C 1.19994(9) 0.19061(13) 0.33671(15) 0.0647(15) Uani 1 1 d . . .
C47 C 1.21612(9) 0.22291(12) 0.34678(15) 0.0621(15) Uani 1 1 d . . .
H47 H 1.2342 0.2207 0.3622 0.075 Uiso 1 1 calc R . .
C48 C 1.21112(9) 0.15381(13) 0.34939(16) 0.0659(16) Uani 1 1 d . . .
C49 C 1.24211(9) 0.14720(14) 0.35363(16) 0.0717(17) Uani 1 1 d . . .
H49 H 1.2551 0.1662 0.3483 0.086 Uiso 1 1 calc R . .
C50 C 1.19301(9) 0.12383(14) 0.35702(15) 0.0672(16) Uani 1 1 d . . .
H50 H 1.1726 0.1271 0.3543 0.081 Uiso 1 1 calc R . .
C51 C 1.20423(9) 0.08985(13) 0.36840(15) 0.0622(15) Uani 1 1 d . . .
H51 H 1.1913 0.0704 0.3727 0.075 Uiso 1 1 calc R . .
C52 C 1.23455(9) 0.08369(13) 0.37378(15) 0.0587(14) Uani 1 1 d . . .
C53 C 1.25307(9) 0.11253(13) 0.36568(17) 0.0722(17) Uani 1 1 d . . .
H53 H 1.2734 0.1087 0.3683 0.087 Uiso 1 1 calc R . .
C54 C 1.24706(9) 0.04635(13) 0.38632(13) 0.0514(13) Uani 1 1 d . . .
C55 C 0.93924(8) 0.33715(13) 0.17404(15) 0.0553(14) Uani 1 1 d . . .
C56 C 0.96758(9) 0.31506(14) 0.17910(16) 0.0537(14) Uani 1 1 d . . .
C57 C 0.92122(9) 0.33586(15) 0.13769(14) 0.0678(15) Uani 1 1 d . . .
H57 H 0.9267 0.3217 0.1161 0.081 Uiso 1 1 calc R . .
C58 C 0.89497(9) 0.35606(15) 0.13415(15) 0.0668(16) Uani 1 1 d . . .
H58 H 0.8837 0.3562 0.1094 0.080 Uiso 1 1 calc R . .
C59 C 0.90331(9) 0.37709(14) 0.20332(14) 0.0595(14) Uani 1 1 d . . .
H59 H 0.8977 0.3915 0.2247 0.071 Uiso 1 1 calc R . .
C60 C 0.88509(8) 0.37568(13) 0.16566(13) 0.0490(12) Uani 1 1 d . . .
C61 C 0.85750(9) 0.39808(13) 0.16284(14) 0.0530(13) Uani 1 1 d . . .
C62 C 0.84713(9) 0.41593(14) 0.12652(14) 0.0633(15) Uani 1 1 d . . .
H62 H 0.8572 0.4130 0.1035 0.076 Uiso 1 1 calc R . .
C63 C 0.82199(10) 0.43769(13) 0.12509(14) 0.0545(13) Uani 1 1 d . . .
C64 C 0.81116(10) 0.45750(13) 0.08646(14) 0.0545(13) Uani 1 1 d . . .
C65 C 0.83014(11) 0.46646(15) 0.05826(16) 0.0727(17) Uani 1 1 d . . .
H65 H 0.8501 0.4613 0.0643 0.087 Uiso 1 1 calc R . .
C66 C 0.78139(9) 0.46613(12) 0.07825(13) 0.0524(13) Uani 1 1 d . . .
H66 H 0.7678 0.4603 0.0967 0.063 Uiso 1 1 calc R . .
C67 C 0.77228(9) 0.48386(13) 0.04167(13) 0.0536(13) Uani 1 1 d . . .
H67 H 0.7524 0.4901 0.0363 0.064 Uiso 1 1 calc R . .
C68 C 0.82158(9) 0.48288(14) 0.02072(14) 0.0661(15) Uani 1 1 d . . .
H68 H 0.8348 0.4874 0.0014 0.079 Uiso 1 1 calc R . .
C69 C 0.84184(9) 0.40205(13) 0.19582(14) 0.0560(14) Uani 1 1 d . . .
H69 H 0.8481 0.3893 0.2194 0.067 Uiso 1 1 calc R . .
C70 C 0.80719(10) 0.44227(13) 0.15885(15) 0.0599(15) Uani 1 1 d . . .
H70 H 0.7905 0.4574 0.1574 0.072 Uiso 1 1 calc R . .
C71 C 0.81639(9) 0.42488(12) 0.19558(12) 0.0487(12) Uani 1 1 d . . .
C72 C 0.80138(9) 0.42956(13) 0.23231(13) 0.0572(14) Uani 1 1 d . . .
C73 C 0.77070(9) 0.43224(13) 0.23207(14) 0.0561(14) Uani 1 1 d . . .
H73 H 0.7590 0.4297 0.2078 0.067 Uiso 1 1 calc R . .
C74 C 0.75767(9) 0.43854(13) 0.26702(14) 0.0586(14) Uani 1 1 d . . .
H74 H 0.7372 0.4397 0.2663 0.070 Uiso 1 1 calc R . .
C75 C 0.77433(9) 0.44330(13) 0.30342(13) 0.0547(10) Uani 1 1 d . . .
C76 C 0.80416(9) 0.44060(13) 0.30387(13) 0.0579(14) Uani 1 1 d . . .
H76 H 0.8155 0.4433 0.3284 0.070 Uiso 1 1 calc R . .
C77 C 0.81813(10) 0.43407(14) 0.26992(15) 0.0670(15) Uani 1 1 d . . .
H77 H 0.8386 0.4326 0.2714 0.080 Uiso 1 1 calc R . .
C78 C 0.92927(9) 0.35670(13) 0.20726(15) 0.0556(14) Uani 1 1 d . . .
H78 H 0.9403 0.3558 0.2322 0.067 Uiso 1 1 calc R . .
C79 C 0.78278(10) 0.11322(16) -0.14459(14) 0.0605(14) Uani 1 1 d . . .
C80 C 1.26244(9) 0.35328(13) 0.35169(14) 0.0596(15) Uani 1 1 d . . .
C81 C 1.26005(11) -0.04739(14) 0.34013(14) 0.0619(14) Uani 1 1 d . . .
O1 O 0.99165(7) 0.22536(9) 0.15449(10) 0.0627(9) Uani 1 1 d . . .
O2 O 0.97664(5) 0.22923(8) 0.21705(9) 0.0506(8) Uani 1 1 d . . .
O3 O 0.97750(6) 0.30366(10) 0.14817(10) 0.0638(9) Uani 1 1 d . . .
O4 O 0.97840(5) 0.31110(8) 0.21569(8) 0.0550(8) Uani 1 1 d . . .
O5 O 1.03377(5) 0.27192(8) 0.20863(8) 0.0431(7) Uani 1 1 d . . .
O6 O 1.05604(5) 0.24376(9) 0.16070(10) 0.0596(9) Uani 1 1 d . . .
O7 O 1.27408(6) 0.04394(8) 0.39409(10) 0.0654(10) Uani 1 1 d . . .
O8 O 1.22906(6) 0.01991(8) 0.38881(8) 0.0512(8) Uani 1 1 d . . .
O9 O 0.79161(7) 0.02330(9) -0.08076(8) 0.0636(9) Uani 1 1 d . . .
O10 O 0.82968(7) 0.05015(10) -0.10323(10) 0.0615(10) Uani 1 1 d . . .
O11 O 0.85321(6) -0.06239(9) 0.31925(9) 0.0695(10) Uani 1 1 d . . .
O12 O 0.80640(6) -0.04585(11) 0.30006(9) 0.0787(11) Uani 1 1 d . . .
O13 O 0.77108(6) 0.08198(9) -0.13994(8) 0.0544(9) Uani 1 1 d . . .
O14 O 0.80963(7) 0.11972(9) -0.14595(9) 0.0643(9) Uani 1 1 d . . .
O15 O 1.23266(6) -0.05135(8) 0.34276(8) 0.0573(9) Uani 1 1 d . . .
O16 O 1.30159(8) -0.01588(11) 0.44885(10) 0.0733(11) Uani 1 1 d . . .
O17 O 0.75595(7) 0.00353(9) -0.16794(12) 0.0932(13) Uani 1 1 d . . .
O18 O 1.34186(7) -0.03425(11) 0.39152(11) 0.0914(13) Uani 1 1 d . . .
O19 O 1.25437(6) -0.01446(9) 0.46435(9) 0.0665(10) Uani 1 1 d . . .
O20 O 0.89276(7) 0.07335(11) -0.11119(10) 0.0966(13) Uani 1 1 d . . .
O21 O 1.19717(6) -0.04297(9) 0.42278(11) 0.0795(11) Uani 1 1 d . . .
O22 O 0.85210(8) 0.12874(12) -0.07854(11) 0.1088(15) Uani 1 1 d . . .
O23 O 1.33671(7) 0.04695(15) 0.42029(14) 0.1328(19) Uani 1 1 d . . .
O24 O 1.27646(6) -0.03586(8) 0.37227(8) 0.0574(9) Uani 1 1 d . . .
O25 O 1.24853(8) -0.08846(9) 0.42422(10) 0.0853(12) Uani 1 1 d . . .
O26 O 1.00954(7) 0.26602(12) 0.08397(10) 0.0897(12) Uani 1 1 d . . .
O28 O 1.04003(8) 0.32143(12) 0.13603(12) 0.1022(13) Uani 1 1 d . . .
O29 O 0.87067(7) 0.13831(11) -0.16204(12) 0.0969(13) Uani 1 1 d . . .
O30 O 1.31471(8) 0.02311(12) 0.33606(12) 0.0994(13) Uani 1 1 d . . .
O31 O 0.81408(18) -0.01789(16) -0.15133(15) 0.206(4) Uani 1 1 d . . .
Co1 Co 1.0000 0.26941(2) 0.2500 0.0414(3) Uani 1 2 d S . .
Co2 Co 0.792816(13) 0.033222(17) -0.144361(18) 0.0597(3) Uani 1 1 d . . .
Co3 Co 1.238967(12) -0.032935(16) 0.407452(17) 0.0518(2) Uani 1 1 d . . .
Co4 Co 0.850420(12) 0.095376(19) -0.130918(18) 0.0640(3) Uani 1 1 d . . .
Co5 Co 1.015023(11) 0.273346(18) 0.146606(17) 0.0536(2) Uani 1 1 d . . .
Co6 Co 1.307235(12) 0.003971(18) 0.393168(19) 0.0636(3) Uani 1 1 d . . .

loop_
_atom_site_aniso_label
_atom_site_aniso_U_11
_atom_site_aniso_U_22
_atom_site_aniso_U_33
_atom_site_aniso_U_23
_atom_site_aniso_U_13
_atom_site_aniso_U_12
C1 0.034(2) 0.066(3) 0.043(3) 0.004(3) -0.016(2) -0.003(2)
C2 0.0475(19) 0.070(2) 0.040(2) -0.0098(18) -0.0355(18) 0.0081(17)
C3 0.044(2) 0.079(4) 0.033(3) -0.007(2) -0.010(2) -0.007(2)
C4 0.082(4) 0.061(3) 0.046(3) -0.008(3) -0.047(3) 0.011(3)
C5 0.034(2) 0.061(3) 0.040(3) 0.001(2) -0.018(2) -0.001(2)
C6 0.045(2) 0.059(3) 0.042(3) -0.003(2) -0.014(2) -0.013(2)
C7 0.044(2) 0.065(3) 0.034(3) 0.005(2) -0.014(2) -0.013(2)
C8 0.046(2) 0.079(4) 0.049(3) -0.012(3) -0.023(3) -0.007(3)
C9 0.037(2) 0.064(3) 0.036(3) 0.000(3) -0.022(2) -0.014(2)
C10 0.031(2) 0.066(3) 0.048(3) 0.001(3) -0.014(2) -0.005(2)
C11 0.049(2) 0.057(3) 0.029(2) 0.008(2) -0.027(2) -0.010(2)
C12 0.048(2) 0.053(3) 0.031(3) 0.003(2) -0.023(2) 0.000(2)
C13 0.041(2) 0.066(3) 0.038(3) -0.006(3) -0.033(2) -0.004(2)
C14 0.035(2) 0.057(3) 0.042(3) 0.013(2) -0.018(2) 0.005(2)
C15 0.043(2) 0.056(3) 0.034(3) 0.000(2) -0.023(2) -0.019(2)
C16 0.034(2) 0.063(3) 0.045(3) 0.001(3) -0.032(2) -0.010(2)
C17 0.045(3) 0.083(4) 0.041(3) 0.009(3) -0.032(2) -0.006(2)
C18 0.049(3) 0.079(4) 0.055(3) 0.033(3) -0.028(2) -0.020(2)
C19 0.050(3) 0.095(4) 0.039(3) 0.012(3) -0.026(2) -0.015(3)
C20 0.037(3) 0.092(4) 0.056(3) 0.021(3) -0.035(2) -0.016(2)
C21 0.055(3) 0.088(4) 0.033(3) 0.023(3) -0.023(2) -0.009(3)
C22 0.064(3) 0.104(4) 0.052(3) 0.007(3) -0.041(3) -0.012(3)
C23 0.044(3) 0.060(3) 0.045(3) 0.007(3) -0.022(3) 0.001(2)
C24 0.047(3) 0.076(4) 0.065(4) 0.004(3) -0.038(3) -0.007(2)
C25 0.045(3) 0.108(4) 0.038(3) -0.005(3) -0.032(2) -0.003(3)
C26 0.053(3) 0.070(3) 0.043(3) -0.011(2) -0.027(2) -0.007(2)
C27 0.046(3) 0.069(3) 0.048(3) 0.005(3) -0.036(3) -0.001(2)
C28 0.055(3) 0.078(4) 0.044(3) 0.011(3) -0.035(3) -0.019(3)
C29 0.057(3) 0.067(3) 0.040(3) 0.002(3) -0.033(3) 0.009(3)
C30 0.040(3) 0.068(3) 0.037(3) 0.006(3) -0.017(2) -0.027(3)
C31 0.027(2) 0.067(3) 0.056(3) 0.001(3) -0.022(2) -0.006(2)
C32 0.031(2) 0.069(3) 0.064(3) -0.003(3) -0.022(2) 0.005(2)
C33 0.040(2) 0.056(3) 0.079(3) 0.000(3) -0.010(2) 0.002(2)
C34 0.023(2) 0.068(3) 0.060(3) -0.006(3) -0.012(2) 0.007(2)
C35 0.039(2) 0.055(3) 0.072(3) 0.000(3) -0.024(2) -0.004(2)
C36 0.023(2) 0.065(3) 0.071(3) -0.010(3) -0.020(2) 0.003(2)
C37 0.027(2) 0.059(3) 0.066(3) -0.001(3) -0.023(2) 0.009(2)
C38 0.035(2) 0.053(3) 0.111(4) 0.014(3) -0.034(3) -0.006(2)
C39 0.031(2) 0.067(4) 0.096(4) 0.001(3) -0.032(3) -0.005(2)
C40 0.025(2) 0.054(3) 0.083(3) -0.006(3) -0.018(2) 0.000(2)
C41 0.030(2) 0.061(4) 0.083(3) 0.006(3) -0.031(2) -0.005(3)
C42 0.032(2) 0.049(3) 0.144(5) 0.011(3) -0.039(3) -0.005(2)
C43 0.036(3) 0.049(3) 0.103(4) 0.003(3) -0.034(3) 0.002(2)
C44 0.041(3) 0.057(3) 0.080(3) 0.006(3) -0.024(2) -0.005(2)
C45 0.044(2) 0.059(4) 0.115(4) 0.001(3) -0.037(3) -0.002(3)
C46 0.039(2) 0.055(3) 0.092(4) -0.003(3) -0.037(3) 0.004(2)
C47 0.035(2) 0.045(3) 0.099(4) 0.005(3) -0.039(3) 0.000(2)
C48 0.039(2) 0.043(3) 0.109(4) -0.012(3) -0.036(3) 0.008(2)
C49 0.033(2) 0.059(3) 0.117(4) -0.008(3) -0.034(3) -0.008(2)
C50 0.031(2) 0.062(4) 0.103(4) 0.006(3) -0.028(2) -0.004(3)
C51 0.038(2) 0.048(3) 0.095(4) 0.007(3) -0.027(3) -0.002(2)
C52 0.036(2) 0.051(3) 0.083(3) -0.006(3) -0.032(2) 0.008(3)
C53 0.033(2) 0.051(3) 0.126(5) -0.015(3) -0.035(3) 0.007(3)
C54 0.037(3) 0.056(3) 0.056(3) -0.011(3) -0.026(2) 0.001(3)
C55 0.035(2) 0.067(3) 0.058(3) 0.013(3) -0.030(3) 0.005(2)
C56 0.038(3) 0.076(4) 0.041(3) 0.020(3) -0.032(3) -0.007(2)
C57 0.055(3) 0.103(4) 0.042(3) -0.003(3) -0.020(2) 0.016(3)
C58 0.052(3) 0.096(4) 0.046(3) 0.018(3) -0.035(3) 0.021(3)
C59 0.052(3) 0.075(3) 0.047(3) -0.002(3) -0.019(2) 0.018(3)
C60 0.038(2) 0.075(3) 0.029(3) -0.001(3) -0.025(2) 0.016(2)
C61 0.046(3) 0.071(3) 0.037(3) 0.008(3) -0.024(3) 0.006(2)
C62 0.045(2) 0.093(4) 0.046(3) 0.005(3) -0.027(2) 0.012(3)
C63 0.058(3) 0.064(3) 0.036(3) 0.012(3) -0.033(3) 0.016(3)
C64 0.051(3) 0.068(3) 0.041(3) 0.007(3) -0.019(3) 0.007(2)
C65 0.055(3) 0.102(4) 0.054(3) 0.022(3) -0.034(3) 0.006(3)
C66 0.050(3) 0.066(3) 0.036(3) 0.004(2) -0.022(2) 0.010(2)
C67 0.043(2) 0.074(3) 0.040(3) 0.008(3) -0.021(2) 0.005(2)
C68 0.055(3) 0.085(4) 0.053(3) 0.030(3) -0.022(2) -0.004(3)
C69 0.050(3) 0.070(3) 0.041(3) 0.014(3) -0.033(3) 0.006(2)
C70 0.056(3) 0.062(3) 0.054(3) -0.016(3) -0.039(3) 0.011(2)
C71 0.052(3) 0.062(3) 0.027(3) 0.005(2) -0.030(2) 0.003(2)
C72 0.063(3) 0.076(3) 0.027(3) -0.004(2) -0.035(2) 0.014(2)
C73 0.039(2) 0.082(4) 0.041(3) -0.017(3) -0.036(2) 0.011(2)
C74 0.047(2) 0.073(3) 0.050(3) -0.012(3) -0.031(3) 0.019(2)
C75 0.0475(19) 0.070(2) 0.040(2) -0.0098(18) -0.0355(18) 0.0081(17)
C76 0.059(3) 0.083(4) 0.025(3) -0.016(2) -0.036(2) 0.028(2)
C77 0.053(3) 0.095(4) 0.046(3) -0.001(3) -0.035(3) 0.016(3)
C78 0.042(2) 0.062(3) 0.056(3) 0.009(3) -0.034(2) 0.000(2)
C79 0.042(3) 0.071(4) 0.062(3) -0.014(3) -0.030(2) 0.002(3)
C80 0.046(3) 0.055(3) 0.071(3) 0.017(3) -0.035(2) -0.015(3)
C81 0.060(3) 0.083(4) 0.038(3) 0.010(3) -0.028(3) 0.014(3)
O1 0.0511(17) 0.079(2) 0.053(2) 0.0013(18) -0.0254(18) -0.0155(17)
O2 0.0338(14) 0.069(2) 0.045(2) -0.0009(17) -0.0203(14) -0.0026(13)
O3 0.0511(18) 0.096(3) 0.040(2) 0.0042(19) -0.0172(16) 0.0245(17)
O4 0.0370(14) 0.070(2) 0.0526(19) -0.0011(16) -0.0243(15) 0.0027(14)
O5 0.0193(13) 0.0603(19) 0.0470(17) -0.0017(15) -0.0131(13) 0.0051(13)
O6 0.0327(15) 0.082(2) 0.062(2) 0.0023(19) -0.0094(15) 0.0039(15)
O7 0.0451(18) 0.058(2) 0.087(2) -0.0097(18) -0.0286(17) 0.0105(15)
O8 0.0445(16) 0.0512(19) 0.0542(19) -0.0015(16) -0.0178(14) 0.0047(16)
O9 0.0640(19) 0.081(2) 0.0389(18) -0.0002(16) -0.0343(16) 0.0021(18)
O10 0.0551(18) 0.087(3) 0.0358(19) -0.0069(19) -0.0340(17) 0.0225(17)
O11 0.0649(18) 0.092(3) 0.0445(18) 0.0185(18) -0.0355(17) -0.0193(17)
O12 0.0422(19) 0.134(3) 0.054(2) 0.039(2) -0.0294(16) -0.0212(18)
O13 0.0484(16) 0.061(2) 0.0476(18) 0.0017(16) -0.0307(14) 0.0073(17)
O14 0.059(2) 0.063(2) 0.067(2) -0.0008(17) -0.0189(16) 0.0072(16)
O15 0.0484(18) 0.071(2) 0.0469(18) -0.0147(16) -0.0263(15) 0.0115(15)
O16 0.064(2) 0.103(3) 0.047(2) -0.027(2) -0.0303(19) 0.028(2)
O17 0.070(2) 0.078(2) 0.121(3) -0.018(2) -0.055(2) 0.0210(18)
O18 0.0627(19) 0.125(3) 0.079(2) -0.019(2) -0.0395(19) 0.018(2)
O19 0.0586(19) 0.075(2) 0.059(2) -0.0184(17) -0.0378(17) 0.0071(16)
O20 0.078(2) 0.139(3) 0.061(2) -0.008(2) -0.0594(19) -0.013(2)
O21 0.0622(18) 0.068(2) 0.104(3) -0.012(2) -0.0197(19) -0.0020(17)
O22 0.109(3) 0.135(4) 0.072(2) -0.041(2) -0.053(2) 0.005(3)
O23 0.0406(18) 0.203(5) 0.146(4) 0.044(3) -0.048(2) -0.034(2)
O24 0.0558(17) 0.068(2) 0.0424(18) -0.0191(15) -0.0337(16) 0.0183(15)
O25 0.113(3) 0.062(2) 0.075(2) 0.0018(19) -0.022(2) 0.011(2)
O26 0.084(2) 0.133(3) 0.050(2) 0.010(2) -0.0081(18) 0.002(2)
O28 0.088(2) 0.110(3) 0.106(3) 0.039(3) -0.009(2) -0.020(2)
O29 0.072(2) 0.095(3) 0.120(3) -0.020(2) -0.012(2) -0.017(2)
O30 0.106(3) 0.107(3) 0.083(3) -0.009(2) -0.009(2) 0.019(2)
O31 0.367(9) 0.138(5) 0.097(4) -0.059(3) -0.083(5) 0.146(6)
Co1 0.0234(4) 0.0553(6) 0.0412(5) 0.000 -0.0225(3) 0.000
Co2 0.0601(4) 0.0653(5) 0.0460(4) -0.0143(3) -0.0398(3) 0.0199(3)
Co3 0.0514(4) 0.0536(4) 0.0445(4) -0.0094(3) -0.0300(3) 0.0067(3)
Co4 0.0512(4) 0.0799(5) 0.0544(4) -0.0186(4) -0.0335(3) 0.0120(3)
Co5 0.0326(3) 0.0751(5) 0.0497(4) 0.0104(3) -0.0162(3) -0.0017(3)
Co6 0.0450(4) 0.0708(5) 0.0689(5) -0.0094(4) -0.0309(3) 0.0113(3)

loop_
_atom_type_symbol
_atom_type_description
_atom_type_scat_dispersion_real
_atom_type_scat_dispersion_imag
_atom_type_scat_source
C C 0.0033 0.0016 'International Tables Vol C Tables 4.2.6.8 and 6.1.1.4'
O O 0.0106 0.0060 'International Tables Vol C Tables 4.2.6.8 and 6.1.1.4'
Co Co 0.3494 0.9721 'International Tables Vol C Tables 4.2.6.8 and 6.1.1.4'
N N 0.0061 0.0033 'International Tables Vol C Tables 4.2.6.8 and 6.1.1.4'
H H 0.0000 0.0000 'International Tables Vol C Tables 4.2.6.8 and 6.1.1.4'

loop_
_geom_angle_atom_site_label_1
_geom_angle_atom_site_label_2
_geom_angle_atom_site_label_3
_geom_angle
_geom_angle_site_symmetry_1
_geom_angle_site_symmetry_3
_geom_angle_publ_flag
O1 C1 O2 126.9(4) . . ?
O1 C1 C5 115.2(4) . . ?
O2 C1 C5 117.9(5) . . ?
C67 C2 C68 121.6(4) 8_556 8_556 ?
C67 C2 C4 124.9(4) 8_556 . ?
C68 C2 C4 113.2(5) 8_556 . ?
C8 C3 C5 119.1(4) . . ?
O16 C4 O19 126.3(4) . . ?
O16 C4 C2 119.5(4) . . ?
O19 C4 C2 114.2(6) . . ?
C6 C5 C3 121.3(4) . . ?
C6 C5 C1 120.0(4) . . ?
C3 C5 C1 118.8(4) . . ?
C5 C6 C7 118.3(4) . . ?
C9 C7 C6 121.4(4) . . ?
C3 C8 C9 120.4(4) . . ?
C7 C9 C8 119.5(4) . . ?
C7 C9 C10 121.3(4) . . ?
C8 C9 C10 119.2(4) . . ?
C15 C10 C11 120.1(4) . . ?
C15 C10 C9 120.1(3) . . ?
C11 C10 C9 119.8(4) . . ?
C10 C11 C12 118.8(4) . . ?
C13 C12 C11 118.8(3) . . ?
C13 C12 C23 121.5(4) . . ?
C11 C12 C23 119.7(4) . . ?
C12 C13 C14 122.3(4) . . ?
C15 C14 C13 118.9(4) . . ?
C15 C14 C16 121.2(3) . . ?
C13 C14 C16 119.9(4) . . ?
C14 C15 C10 121.2(4) . . ?
C17 C16 C18 118.9(5) . . ?
C17 C16 C14 121.8(3) . . ?
C18 C16 C14 119.3(4) . . ?
C16 C17 C19 121.7(4) . . ?
C20 C18 C16 120.4(4) . . ?
C17 C19 C21 119.9(4) . . ?
C21 C20 C18 120.8(3) . . ?
C20 C21 C19 118.1(5) . . ?
C20 C21 C22 122.0(4) . . ?
C19 C21 C22 119.7(4) . . ?
O12 C22 O11 123.3(5) . . ?
O12 C22 C21 119.7(4) . . ?
O11 C22 C21 116.9(5) . . ?
C26 C23 C24 118.3(4) . . ?
C26 C23 C12 121.4(5) . . ?
C24 C23 C12 120.3(4) . . ?
C23 C24 C25 123.5(4) . . ?
C24 C25 C27 116.2(5) . . ?
C23 C26 C28 120.2(5) . . ?
C28 C27 C25 120.3(4) . . ?
C28 C27 C29 122.2(4) . . ?
C25 C27 C29 117.5(5) . . ?
C27 C28 C26 121.3(4) . . ?
O10 C29 O9 119.9(4) . . ?
O10 C29 C27 122.9(5) . . ?
O9 C29 C27 117.1(6) . . ?
O10 C29 Co2 60.2(2) . . ?
O9 C29 Co2 59.8(2) . . ?
C27 C29 Co2 176.9(5) . . ?
O6 C30 O5 120.4(3) . . ?
O6 C30 C31 118.6(5) . . ?
O5 C30 C31 120.9(4) . . ?
O6 C30 Co5 60.24(19) . . ?
O5 C30 Co5 60.23(19) . . ?
C31 C30 Co5 174.8(3) . . ?
C34 C31 C32 121.2(3) . . ?
C34 C31 C30 117.8(5) . . ?
C32 C31 C30 120.6(4) . . ?
C31 C32 C33 119.4(4) . . ?
C36 C33 C32 119.4(4) . . ?
C31 C34 C35 119.2(4) . . ?
C36 C35 C34 120.3(4) . . ?
C35 C36 C33 120.3(3) . . ?
C35 C36 C37 121.4(4) . . ?
C33 C36 C37 118.2(4) . . ?
C40 C37 C38 120.8(3) . . ?
C40 C37 C36 121.0(4) . . ?
C38 C37 C36 118.2(4) . . ?
C37 C38 C39 119.8(4) . . ?
C47 C39 C38 118.7(4) . . ?
C47 C39 C43 121.8(3) . . ?
C38 C39 C43 119.4(4) . . ?
C37 C40 C46 120.0(4) . . ?
C43 C41 C44 121.7(4) . . ?
C45 C42 C43 119.7(5) . . ?
C41 C43 C42 119.0(4) . . ?
C41 C43 C39 123.4(4) . . ?
C42 C43 C39 117.5(4) . . ?
C80 C44 C41 120.5(5) . . ?
C42 C45 C80 120.1(4) . . ?
C47 C46 C40 118.1(4) . . ?
C47 C46 C48 121.2(3) . . ?
C40 C46 C48 120.7(4) . . ?
C39 C47 C46 122.5(3) . . ?
C50 C48 C49 116.6(4) . . ?
C50 C48 C46 123.7(4) . . ?
C49 C48 C46 119.6(4) . . ?
C53 C49 C48 120.4(4) . . ?
C51 C50 C48 122.0(4) . . ?
C50 C51 C52 121.4(4) . . ?
C53 C52 C51 118.0(4) . . ?
C53 C52 C54 120.3(4) . . ?
C51 C52 C54 121.6(4) . . ?
C52 C53 C49 121.5(4) . . ?
O7 C54 O8 124.9(4) . . ?
O7 C54 C52 117.8(4) . . ?
O8 C54 C52 117.3(3) . . ?
C57 C55 C78 119.1(4) . . ?
C57 C55 C56 120.6(5) . . ?
C78 C55 C56 120.1(4) . . ?
O3 C56 O4 128.3(4) . . ?
O3 C56 C55 116.9(4) . . ?
O4 C56 C55 114.8(5) . . ?
C58 C57 C55 119.3(5) . . ?
C60 C58 C57 122.6(4) . . ?
C78 C59 C60 119.0(5) . . ?
C58 C60 C59 118.7(4) . . ?
C58 C60 C61 124.1(3) . . ?
C59 C60 C61 117.0(4) . . ?
C69 C61 C62 118.7(4) . . ?
C69 C61 C60 120.1(4) . . ?
C62 C61 C60 121.2(5) . . ?
C63 C62 C61 120.1(5) . . ?
C70 C63 C62 120.2(4) . . ?
C70 C63 C64 119.5(4) . . ?
C62 C63 C64 120.2(5) . . ?
C65 C64 C66 118.3(4) . . ?
C65 C64 C63 121.0(4) . . ?
C66 C64 C63 120.7(5) . . ?
C64 C65 C68 124.4(4) . . ?
C64 C66 C67 118.7(5) . . ?
C2 C67 C66 122.1(4) 8_455 . ?
C65 C68 C2 114.7(5) . 8_455 ?
C61 C69 C71 122.5(4) . . ?
C63 C70 C71 122.0(4) . . ?
C70 C71 C69 116.4(5) . . ?
C70 C71 C72 123.4(4) . . ?
C69 C71 C72 120.1(4) . . ?
C73 C72 C77 117.3(5) . . ?
C73 C72 C71 122.8(3) . . ?
C77 C72 C71 119.8(4) . . ?
C74 C73 C72 120.7(3) . . ?
C73 C74 C75 121.3(4) . . ?
C76 C75 C74 118.2(5) . . ?
C76 C75 C81 121.3(3) . 3_455 ?
C74 C75 C81 120.5(4) . 3_455 ?
C75 C76 C77 122.6(3) . . ?
C76 C77 C72 119.8(4) . . ?
C59 C78 C55 121.1(4) . . ?
O14 C79 O13 126.7(4) . . ?
O14 C79 C80 116.1(5) . 8_455 ?
O13 C79 C80 117.3(4) . 8_455 ?
C44 C80 C45 119.1(4) . . ?
C44 C80 C79 121.8(5) . 8_556 ?
C45 C80 C79 119.1(4) . 8_556 ?
O15 C81 O24 118.2(5) . . ?
O15 C81 C75 122.7(4) . 3_545 ?
O24 C81 C75 119.1(4) . 3_545 ?
C1 O1 Co5 131.3(3) . . ?
C1 O2 Co1 137.0(3) . . ?
C56 O3 Co5 124.8(3) . . ?
C56 O4 Co1 136.6(3) . . ?
C30 O5 Co1 141.4(3) . . ?
C30 O5 Co5 89.0(2) . . ?
Co1 O5 Co5 111.49(10) . . ?
C30 O6 Co5 89.2(3) . . ?
C54 O7 Co6 138.7(3) . . ?
C54 O8 Co3 126.5(2) . . ?
C29 O9 Co2 89.5(3) . . ?
C29 O10 Co4 147.0(3) . . ?
C29 O10 Co2 90.0(3) . . ?
Co4 O10 Co2 106.88(14) . . ?
C22 O11 Co4 132.8(3) . 6_556 ?
C22 O12 Co2 120.7(3) . 6_556 ?
C79 O13 Co2 123.4(3) . . ?
C79 O14 Co4 140.4(3) . . ?
C81 O15 Co3 89.3(2) . . ?
C4 O16 Co6 130.0(3) . . ?
C4 O19 Co3 118.5(3) . . ?
C81 O24 Co6 143.7(3) . . ?
C81 O24 Co3 92.1(3) . . ?
Co6 O24 Co3 109.06(12) . . ?
O2 Co1 O2 90.53(14) . 2_755 ?
O2 Co1 O4 177.05(11) . 2_755 ?
O2 Co1 O4 90.95(10) 2_755 2_755 ?
O2 Co1 O4 90.95(10) . . ?
O2 Co1 O4 177.05(11) 2_755 . ?
O4 Co1 O4 87.69(15) 2_755 . ?
O2 Co1 O5 93.06(11) . . ?
O2 Co1 O5 90.33(11) 2_755 . ?
O4 Co1 O5 89.49(11) 2_755 . ?
O4 Co1 O5 87.04(11) . . ?
O2 Co1 O5 90.33(11) . 2_755 ?
O2 Co1 O5 93.06(11) 2_755 2_755 ?
O4 Co1 O5 87.04(11) 2_755 2_755 ?
O4 Co1 O5 89.49(11) . 2_755 ?
O5 Co1 O5 175.18(15) . 2_755 ?
O13 Co2 O12 93.44(14) . 6 ?
O13 Co2 O17 95.13(12) . . ?
O12 Co2 O17 93.98(15) 6 . ?
O13 Co2 O31 177.37(15) . . ?
O12 Co2 O31 85.3(2) 6 . ?
O17 Co2 O31 82.7(2) . . ?
O13 Co2 O9 91.08(12) . . ?
O12 Co2 O9 163.53(12) 6 . ?
O17 Co2 O9 101.39(15) . . ?
O31 Co2 O9 90.79(18) . . ?
O13 Co2 O10 93.85(11) . . ?
O12 Co2 O10 103.36(14) 6 . ?
O17 Co2 O10 159.94(16) . . ?
O31 Co2 O10 88.68(18) . . ?
O9 Co2 O10 60.50(13) . . ?
O13 Co2 C29 91.78(13) . . ?
O12 Co2 C29 133.18(17) 6 . ?
O17 Co2 C29 131.80(19) . . ?
O31 Co2 C29 90.77(16) . . ?
O9 Co2 C29 30.70(16) . . ?
O10 Co2 C29 29.83(14) . . ?
O8 Co3 O21 93.13(13) . . ?
O8 Co3 O19 91.56(12) . . ?
O21 Co3 O19 94.47(14) . . ?
O8 Co3 O25 177.49(12) . . ?
O21 Co3 O25 86.66(15) . . ?
O19 Co3 O25 90.94(12) . . ?
O8 Co3 O24 92.59(12) . . ?
O21 Co3 O24 157.69(12) . . ?
O19 Co3 O24 106.90(11) . . ?
O25 Co3 O24 86.69(14) . . ?
O8 Co3 O15 88.68(11) . . ?
O21 Co3 O15 98.15(13) . . ?
O19 Co3 O15 167.34(13) . . ?
O25 Co3 O15 88.87(12) . . ?
O24 Co3 O15 60.45(10) . . ?
O11 Co4 O14 99.53(11) 6 . ?
O11 Co4 O22 174.35(13) 6 . ?
O14 Co4 O22 85.82(13) . . ?
O11 Co4 O29 88.15(15) 6 . ?
O14 Co4 O29 89.52(13) . . ?
O22 Co4 O29 90.11(17) . . ?
O11 Co4 O10 88.13(14) 6 . ?
O14 Co4 O10 90.40(12) . . ?
O22 Co4 O10 93.67(16) . . ?
O29 Co4 O10 176.21(13) . . ?
O11 Co4 O20 85.23(12) 6 . ?
O14 Co4 O20 175.21(13) . . ?
O22 Co4 O20 89.40(14) . . ?
O29 Co4 O20 90.13(14) . . ?
O10 Co4 O20 90.27(13) . . ?
O3 Co5 O1 90.17(13) . . ?
O3 Co5 O26 93.69(14) . . ?
O1 Co5 O26 90.14(15) . . ?
O3 Co5 O28 91.72(15) . . ?
O1 Co5 O28 177.10(18) . . ?
O26 Co5 O28 87.56(16) . . ?
O3 Co5 O5 104.58(13) . . ?
O1 Co5 O5 91.39(11) . . ?
O26 Co5 O5 161.66(13) . . ?
O28 Co5 O5 90.25(12) . . ?
O3 Co5 O6 165.89(14) . . ?
O1 Co5 O6 90.27(12) . . ?
O26 Co5 O6 100.41(14) . . ?
O28 Co5 O6 88.42(13) . . ?
O5 Co5 O6 61.31(11) . . ?
O3 Co5 C30 135.33(17) . . ?
O1 Co5 C30 91.81(12) . . ?
O26 Co5 C30 130.91(17) . . ?
O28 Co5 C30 88.37(13) . . ?
O5 Co5 C30 30.77(14) . . ?
O6 Co5 C30 30.57(15) . . ?
O16 Co6 O30 177.57(15) . . ?
O16 Co6 O24 85.86(13) . . ?
O30 Co6 O24 94.66(14) . . ?
O16 Co6 O7 94.67(15) . . ?
O30 Co6 O7 87.70(15) . . ?
O24 Co6 O7 90.76(11) . . ?
O16 Co6 O18 86.95(15) . . ?
O30 Co6 O18 90.66(16) . . ?
O24 Co6 O18 91.42(12) . . ?
O7 Co6 O18 177.37(15) . . ?
O16 Co6 O23 89.63(16) . . ?
O30 Co6 O23 90.01(17) . . ?
O24 Co6 O23 174.02(16) . . ?
O7 Co6 O23 85.69(15) . . ?
O18 Co6 O23 92.26(16) . . ?

loop_
_geom_bond_atom_site_label_1
_geom_bond_atom_site_label_2
_geom_bond_distance
_geom_bond_site_symmetry_2
_geom_bond_publ_flag
C1 O1 1.249(5) . ?
C1 O2 1.260(5) . ?
C1 C5 1.511(6) . ?
C2 C67 1.325(6) 8_556 ?
C2 C68 1.423(6) 8_556 ?
C2 C4 1.562(7) . ?
C3 C8 1.374(6) . ?
C3 C5 1.408(6) . ?
C4 O16 1.240(6) . ?
C4 O19 1.278(6) . ?
C5 C6 1.390(6) . ?
C6 C7 1.418(6) . ?
C7 C9 1.357(6) . ?
C8 C9 1.430(6) . ?
C9 C10 1.489(6) . ?
C10 C15 1.387(6) . ?
C10 C11 1.422(6) . ?
C11 C12 1.423(6) . ?
C12 C13 1.369(6) . ?
C12 C23 1.460(6) . ?
C13 C14 1.414(6) . ?
C14 C15 1.367(6) . ?
C14 C16 1.493(6) . ?
C16 C17 1.337(6) . ?
C16 C18 1.406(5) . ?
C17 C19 1.378(6) . ?
C18 C20 1.377(6) . ?
C19 C21 1.420(5) . ?
C20 C21 1.367(6) . ?
C21 C22 1.478(7) . ?
C22 O12 1.258(6) . ?
C22 O11 1.293(5) . ?
C23 C26 1.355(6) . ?
C23 C24 1.383(7) . ?
C24 C25 1.405(6) . ?
C25 C27 1.430(6) . ?
C26 C28 1.426(6) . ?
C27 C28 1.338(7) . ?
C27 C29 1.506(7) . ?
C29 O10 1.235(6) . ?
C29 O9 1.268(6) . ?
C29 Co2 2.483(4) . ?
C30 O6 1.265(5) . ?
C30 O5 1.273(6) . ?
C30 C31 1.501(5) . ?
C30 Co5 2.487(4) . ?
C31 C34 1.354(6) . ?
C31 C32 1.388(6) . ?
C32 C33 1.406(5) . ?
C33 C36 1.390(6) . ?
C34 C35 1.426(5) . ?
C35 C36 1.361(6) . ?
C36 C37 1.515(5) . ?
C37 C40 1.373(6) . ?
C37 C38 1.395(6) . ?
C38 C39 1.414(5) . ?
C39 C47 1.366(6) . ?
C39 C43 1.508(6) . ?
C40 C46 1.419(5) . ?
C41 C43 1.340(6) . ?
C41 C44 1.385(6) . ?
C42 C45 1.380(6) . ?
C42 C43 1.404(6) . ?
C44 C80 1.356(6) . ?
C45 C80 1.398(7) . ?
C46 C47 1.398(6) . ?
C46 C48 1.464(6) . ?
C48 C50 1.391(7) . ?
C48 C49 1.422(6) . ?
C49 C53 1.387(6) . ?
C50 C51 1.363(6) . ?
C51 C52 1.390(6) . ?
C52 C53 1.375(7) . ?
C52 C54 1.501(6) . ?
C54 O7 1.234(5) . ?
C54 O8 1.260(5) . ?
C55 C57 1.399(6) . ?
C55 C78 1.414(6) . ?
C55 C56 1.508(6) . ?
C56 O3 1.226(5) . ?
C56 O4 1.278(5) . ?
C57 C58 1.391(6) . ?
C58 C60 1.368(6) . ?
C59 C78 1.384(6) . ?
C59 C60 1.439(5) . ?
C60 C61 1.485(6) . ?
C61 C69 1.362(6) . ?
C61 C62 1.410(6) . ?
C62 C63 1.380(6) . ?
C63 C70 1.365(7) . ?
C63 C64 1.511(6) . ?
C64 C65 1.363(7) . ?
C64 C66 1.390(6) . ?
C65 C68 1.403(7) . ?
C66 C67 1.401(6) . ?
C67 C2 1.325(6) 8_455 ?
C68 C2 1.423(6) 8_455 ?
C69 C71 1.416(6) . ?
C70 C71 1.401(6) . ?
C71 C72 1.456(6) . ?
C72 C73 1.395(6) . ?
C72 C77 1.414(6) . ?
C73 C74 1.365(6) . ?
C74 C75 1.380(5) . ?
C75 C76 1.356(6) . ?
C75 C81 1.467(7) 3_455 ?
C76 C77 1.360(6) . ?
C79 O14 1.246(5) . ?
C79 O13 1.256(6) . ?
C79 C80 1.515(6) 8_455 ?
C80 C79 1.515(6) 8_556 ?
C81 O15 1.262(6) . ?
C81 O24 1.314(5) . ?
C81 C75 1.467(7) 3_545 ?
O1 Co5 2.052(4) . ?
O2 Co1 2.050(3) . ?
O3 Co5 2.026(3) . ?
O4 Co1 2.075(3) . ?
O5 Co1 2.145(3) . ?
O5 Co5 2.159(2) . ?
O6 Co5 2.159(3) . ?
O7 Co6 2.082(3) . ?
O8 Co3 2.034(3) . ?
O9 Co2 2.146(3) . ?
O10 Co4 2.125(4) . ?
O10 Co2 2.154(2) . ?
O11 Co4 2.047(3) 6_556 ?
O12 Co2 2.045(4) 6_556 ?
O13 Co2 2.021(3) . ?
O14 Co4 2.069(3) . ?
O15 Co3 2.241(3) . ?
O16 Co6 2.017(4) . ?
O17 Co2 2.080(3) . ?
O18 Co6 2.091(3) . ?
O19 Co3 2.066(3) . ?
O20 Co4 2.129(3) . ?
O21 Co3 2.038(4) . ?
O22 Co4 2.107(3) . ?
O23 Co6 2.185(4) . ?
O24 Co6 2.076(3) . ?
O24 Co3 2.147(3) . ?
O25 Co3 2.105(3) . ?
O26 Co5 2.089(3) . ?
O28 Co5 2.112(4) . ?
O29 Co4 2.110(4) . ?
O30 Co6 2.071(4) . ?
O31 Co2 2.095(5) . ?
Co1 O2 2.050(3) 2_755 ?
Co1 O4 2.075(3) 2_755 ?
Co1 O5 2.145(3) 2_755 ?
Co2 O12 2.045(4) 6 ?
Co4 O11 2.047(3) 6 ?

loop_
_platon_squeeze_void_nr
_platon_squeeze_void_average_x
_platon_squeeze_void_average_y
_platon_squeeze_void_average_z
_platon_squeeze_void_volume
_platon_squeeze_void_count_electrons
1 -0.001 -0.009 0.000 41666.7 9499.1
